data_7053055
loop_
_publ_author_name
'Chung, Wai-Kin'
'Wong, Keith Man-Chung'
'Lam, Wai Han'
'Zhu, Xiuling'
'Zhu, Nianyong'
'Kwok, Hoi-Sing'
'Yam, Vivian Wing-Wah'

_publ_section_title
;
 Syntheses, photophysical, electroluminescence and computational studies
 of rhenium(i) diimine triarylamine-containing alkynyl complexes
;
_journal_issue 6
_journal_name_full 'New Journal of Chemistry'
_journal_page_first 1753
_journal_paper_doi 10.1039/c3nj00121k
_journal_volume 37
_journal_year 2013
_chemical_formula_moiety 'C41 H38 N3 O3 Re, 2(C H2 Cl2)'
_chemical_formula_sum 'C43 H42 Cl4 N3 O3 Re'
_chemical_formula_weight 976.80
_chemical_name_systematic
;
?
;
_space_group_IT_number 15
_symmetry_cell_setting monoclinic
_symmetry_Int_Tables_number 15
_symmetry_space_group_name_Hall '-C 2yc'
_symmetry_space_group_name_H-M 'C 1 2/c 1'
_atom_sites_solution_hydrogens geom
_atom_sites_solution_primary direct
_atom_sites_solution_secondary difmap
_audit_creation_method SHELXL-97
_cell_angle_alpha 90.00
_cell_angle_beta 124.77(3)
_cell_angle_gamma 90.00
_cell_formula_units_Z 8
_cell_length_a 36.572(7)
_cell_length_b 12.522(3)
_cell_length_c 23.379(5)
_cell_measurement_reflns_used 25191
_cell_measurement_temperature 301(2)
_cell_measurement_theta_max 25.45
_cell_measurement_theta_min 1.75
_cell_volume 8795(5)
_computing_cell_refinement 'DENZO (Otwinowski & Minor, 1995)'
_computing_data_collection 'Mar data collection software (1996)'
_computing_data_reduction 'DENZO (Otwinowski & Minor, 1995)'
_computing_molecular_graphics 'Ortep-3 for Windows (Farrugia, 1997)'
_computing_publication_material 'WinGX publication routines (Farrugia, 1999)'
_computing_structure_refinement 'SHELXL-97 (Sheldrick, 1997)'
_diffrn_ambient_temperature 301(2)
_diffrn_measured_fraction_theta_full 0.885
_diffrn_measured_fraction_theta_max 0.885
_diffrn_measurement_device_type 'Mar imaging plate system'
_diffrn_measurement_method '\f scans'
_diffrn_radiation_monochromator graphite
_diffrn_radiation_source 'fine-focus sealed tube'
_diffrn_radiation_type MoK\a
_diffrn_radiation_wavelength 0.71073
_diffrn_reflns_av_R_equivalents 0.0489
_diffrn_reflns_av_unetI/netI 0.0827
_diffrn_reflns_limit_h_max 41
_diffrn_reflns_limit_h_min -41
_diffrn_reflns_limit_k_max 13
_diffrn_reflns_limit_k_min -13
_diffrn_reflns_limit_l_max 28
_diffrn_reflns_limit_l_min -28
_diffrn_reflns_number 25191
_diffrn_reflns_theta_full 25.45
_diffrn_reflns_theta_max 25.45
_diffrn_reflns_theta_min 1.75
_diffrn_standards_number 0
_exptl_absorpt_coefficient_mu 3.046
_exptl_absorpt_correction_type none
_exptl_crystal_colour 'orange red'
_exptl_crystal_density_diffrn 1.475
_exptl_crystal_density_method 'not measured'
_exptl_crystal_description prism
_exptl_crystal_F_000 3904
_exptl_crystal_size_max 0.4
_exptl_crystal_size_mid 0.3
_exptl_crystal_size_min 0.1
_refine_diff_density_max 1.173
_refine_diff_density_min -2.015
_refine_diff_density_rms 0.116
_refine_ls_extinction_method none
_refine_ls_goodness_of_fit_ref 0.931
_refine_ls_hydrogen_treatment constr
_refine_ls_matrix_type full
_refine_ls_number_parameters 457
_refine_ls_number_reflns 7207
_refine_ls_number_restraints 5
_refine_ls_restrained_S_all 0.934
_refine_ls_R_factor_all 0.0684
_refine_ls_R_factor_gt 0.0443
_refine_ls_shift/su_max 0.002
_refine_ls_shift/su_mean 0.000
_refine_ls_structure_factor_coef Fsqd
_refine_ls_weighting_details 'calc w=1/[\s^2^(Fo^2^)+(0.0667P)^2^] where P=(Fo^2^+2Fc^2^)/3'
_refine_ls_weighting_scheme calc
_refine_ls_wR_factor_gt 0.1146
_refine_ls_wR_factor_ref 0.1199
_reflns_number_gt 4789
_reflns_number_total 7207
_reflns_threshold_expression I>2\s(I)
_cod_data_source_file c3nj00121k.txt
_cod_data_source_block mar1395
_cod_original_cell_volume 8795(3)
_cod_original_sg_symbol_Hall ' -C 2yc'
_cod_original_sg_symbol_H-M 'C 2/c'
_cod_database_code 7053055

loop_
_symmetry_equiv_pos_as_xyz
'x, y, z'
'-x, y, -z+1/2'
'x+1/2, y+1/2, z'
'-x+1/2, y+1/2, -z+1/2'
'-x, -y, -z'
'x, -y, z-1/2'
'-x+1/2, -y+1/2, -z'
'x+1/2, -y+1/2, z-1/2'

loop_
_atom_site_label
_atom_site_type_symbol
_atom_site_fract_x
_atom_site_fract_y
_atom_site_fract_z
_atom_site_U_iso_or_equiv
_atom_site_adp_type
_atom_site_occupancy
_atom_site_symmetry_multiplicity
_atom_site_calc_flag
_atom_site_refinement_flags
Re1 Re 0.241875(10) 0.940798(18) 0.857875(14) 0.04789(12) Uani 1 1 d .
O1 O 0.3081(2) 1.0969(5) 0.9751(3) 0.105(2) Uani 1 1 d .
O2 O 0.1731(2) 1.1200(4) 0.7907(3) 0.0851(18) Uani 1 1 d .
O3 O 0.2050(2) 0.8763(5) 0.9422(3) 0.099(2) Uani 1 1 d .
N1 N 0.28991(17) 0.8115(4) 0.8899(3) 0.0477(13) Uani 1 1 d .
N2 N 0.26837(18) 0.9563(4) 0.7953(3) 0.0461(13) Uani 1 1 d .
N3 N 0.0662(2) 0.4457(4) 0.5367(3) 0.0663(17) Uani 1 1 d .
C1 C 0.2844(3) 1.0384(6) 0.9315(4) 0.065(2) Uani 1 1 d .
C2 C 0.1990(3) 1.0524(6) 0.8171(4) 0.0605(19) Uani 1 1 d .
C3 C 0.2185(3) 0.9017(6) 0.9104(4) 0.067(2) Uani 1 1 d .
C4 C 0.1963(2) 0.8328(5) 0.7773(4) 0.0525(17) Uani 1 1 d .
C5 C 0.1719(2) 0.7706(5) 0.7321(4) 0.0563(18) Uani 1 1 d .
C6 C 0.1429(2) 0.6946(5) 0.6798(4) 0.0550(17) Uani 1 1 d .
C7 C 0.1502(2) 0.6610(5) 0.6312(4) 0.0634(19) Uani 1 1 d .
H7 H 0.1724 0.6941 0.6296 0.076 Uiso 1 1 calc R
C8 C 0.1257(2) 0.5795(5) 0.5846(4) 0.0581(18) Uani 1 1 d .
H8 H 0.1321 0.5573 0.5533 0.070 Uiso 1 1 calc R
C9 C 0.0912(3) 0.5304(5) 0.5845(4) 0.061(2) Uani 1 1 d .
C10 C 0.0828(2) 0.5659(5) 0.6319(4) 0.065(2) Uani 1 1 d .
H10 H 0.0595 0.5360 0.6317 0.078 Uiso 1 1 calc R
C11 C 0.1088(2) 0.6458(5) 0.6801(4) 0.0592(18) Uani 1 1 d .
H11 H 0.1032 0.6667 0.7127 0.071 Uiso 1 1 calc R
C12 C 0.0490(2) 0.3601(5) 0.5535(4) 0.065(2) Uani 1 1 d .
C13 C 0.0692(3) 0.3263(6) 0.6223(4) 0.073(2) Uani 1 1 d .
H13 H 0.0951 0.3587 0.6586 0.087 Uiso 1 1 calc R
C14 C 0.0504(3) 0.2461(7) 0.6349(5) 0.094(3) Uani 1 1 d .
H14 H 0.0634 0.2244 0.6807 0.113 Uiso 1 1 calc R
C15 C 0.0127(4) 0.1951(7) 0.5828(7) 0.105(3) Uani 1 1 d .
H15 H 0.0004 0.1404 0.5936 0.126 Uiso 1 1 calc R
C16 C -0.0069(3) 0.2244(7) 0.5150(6) 0.101(3) Uani 1 1 d .
H16 H -0.0322 0.1894 0.4794 0.121 Uiso 1 1 calc R
C17 C 0.0114(3) 0.3059(6) 0.5005(5) 0.081(2) Uani 1 1 d .
H17 H -0.0014 0.3256 0.4544 0.097 Uiso 1 1 calc R
C18 C 0.0614(3) 0.4453(5) 0.4725(4) 0.065(2) Uani 1 1 d .
C19 C 0.0810(3) 0.3638(7) 0.4578(5) 0.101(3) Uani 1 1 d .
H19 H 0.0964 0.3092 0.4898 0.122 Uiso 1 1 calc R
C20 C 0.0774(5) 0.3645(10) 0.3957(7) 0.145(5) Uani 1 1 d .
H20 H 0.0903 0.3098 0.3859 0.174 Uiso 1 1 calc R
C21 C 0.0551(5) 0.4450(12) 0.3485(6) 0.138(5) Uani 1 1 d .
H21 H 0.0534 0.4455 0.3073 0.166 Uiso 1 1 calc R
C22 C 0.0348(4) 0.5264(10) 0.3617(6) 0.114(4) Uani 1 1 d .
H22 H 0.0191 0.5801 0.3291 0.137 Uiso 1 1 calc R
C23 C 0.0384(3) 0.5261(7) 0.4240(5) 0.086(3) Uani 1 1 d .
H23 H 0.0254 0.5806 0.4335 0.103 Uiso 1 1 calc R
C24 C 0.3021(2) 0.7439(5) 0.9427(3) 0.0560(18) Uani 1 1 d .
H24 H 0.2918 0.7563 0.9703 0.067 Uiso 1 1 calc R
C25 C 0.3291(2) 0.6577(5) 0.9575(4) 0.0626(19) Uani 1 1 d .
H25 H 0.3364 0.6130 0.9944 0.075 Uiso 1 1 calc R
C26 C 0.3457(2) 0.6362(5) 0.9180(3) 0.0518(17) Uani 1 1 d .
C27 C 0.3337(2) 0.7088(5) 0.8647(3) 0.0514(17) Uani 1 1 d .
H27 H 0.3444 0.6992 0.8373 0.062 Uiso 1 1 calc R
C28 C 0.3066(2) 0.7937(5) 0.8518(3) 0.0444(15) Uani 1 1 d .
C29 C 0.2933(2) 0.8741(5) 0.7960(3) 0.0449(15) Uani 1 1 d .
C30 C 0.3052(2) 0.8700(5) 0.7506(3) 0.0482(16) Uani 1 1 d .
H30 H 0.3215 0.8118 0.7520 0.058 Uiso 1 1 calc R
C31 C 0.2937(2) 0.9502(5) 0.7021(3) 0.0507(16) Uani 1 1 d .
C32 C 0.2702(2) 1.0367(5) 0.7042(4) 0.0568(18) Uani 1 1 d .
H32 H 0.2629 1.0947 0.6747 0.068 Uiso 1 1 calc R
C33 C 0.2579(2) 1.0358(5) 0.7498(4) 0.0521(17) Uani 1 1 d .
H33 H 0.2415 1.0932 0.7492 0.063 Uiso 1 1 calc R
C34 C 0.3758(3) 0.5398(5) 0.9353(4) 0.065(2) Uani 1 1 d .
C35 C 0.3525(4) 0.4377(6) 0.9362(6) 0.113(4) Uani 1 1 d .
H35A H 0.3715 0.3772 0.9469 0.169 Uiso 1 1 calc R
H35B H 0.3251 0.4278 0.8914 0.169 Uiso 1 1 calc R
H35C H 0.3464 0.4446 0.9710 0.169 Uiso 1 1 calc R
C36 C 0.4185(3) 0.5557(6) 1.0064(5) 0.109(4) Uani 1 1 d .
H36A H 0.4377 0.4953 1.0177 0.164 Uiso 1 1 calc R
H36B H 0.4119 0.5628 1.0405 0.164 Uiso 1 1 calc R
H36C H 0.4332 0.6192 1.0062 0.164 Uiso 1 1 calc R
C37 C 0.3877(4) 0.5234(8) 0.8838(5) 0.116(4) Uani 1 1 d .
H37A H 0.4065 0.4617 0.8970 0.174 Uiso 1 1 calc R
H37B H 0.4032 0.5852 0.8836 0.174 Uiso 1 1 calc R
H37C H 0.3610 0.5128 0.8382 0.174 Uiso 1 1 calc R
C38 C 0.3051(3) 0.9441(5) 0.6485(4) 0.063(2) Uani 1 1 d .
C39 C 0.2715(3) 0.8680(8) 0.5915(4) 0.112(4) Uani 1 1 d .
H39A H 0.2420 0.8952 0.5707 0.168 Uiso 1 1 calc R
H39B H 0.2740 0.7990 0.6114 0.168 Uiso 1 1 calc R
H39C H 0.2775 0.8618 0.5566 0.168 Uiso 1 1 calc R
C40 C 0.3517(3) 0.9025(7) 0.6818(4) 0.087(3) Uani 1 1 d .
H40A H 0.3582 0.8986 0.6475 0.131 Uiso 1 1 calc R
H40B H 0.3540 0.8326 0.7005 0.131 Uiso 1 1 calc R
H40C H 0.3724 0.9497 0.7186 0.131 Uiso 1 1 calc R
C41 C 0.3018(4) 1.0537(6) 0.6165(5) 0.099(3) Uani 1 1 d .
H41A H 0.2724 1.0819 0.5953 0.148 Uiso 1 1 calc R
H41B H 0.3079 1.0462 0.5818 0.148 Uiso 1 1 calc R
H41C H 0.3231 1.1016 0.6523 0.148 Uiso 1 1 calc R
C42 C 0.1005(9) 1.226(3) 0.9009(14) 0.51(3) Uiso 1 1 d D
H42A H 0.0958 1.2137 0.9372 0.611 Uiso 1 1 calc R
H42B H 0.1076 1.3008 0.9002 0.611 Uiso 1 1 calc R
C43 C 0.0626(11) 0.9798(19) 0.7504(12) 0.51(2) Uiso 1 1 d D
H43A H 0.0826 1.0331 0.7525 0.618 Uiso 1 1 calc R
H43B H 0.0417 1.0116 0.7585 0.618 Uiso 1 1 calc R
Cl3 Cl 0.0898(4) 0.8652(11) 0.8012(6) 0.505(7) Uiso 1 1 d D
Cl4 Cl 0.0362(3) 0.8926(9) 0.6721(5) 0.393(5) Uiso 1 1 d D
Cl1 Cl 0.1399(5) 1.1340(12) 0.9035(8) 0.564(8) Uiso 1 1 d D
Cl2 Cl 0.0567(5) 1.1770(11) 0.8180(8) 0.559(8) Uiso 1 1 d D

loop_
_atom_site_aniso_label
_atom_site_aniso_U_11
_atom_site_aniso_U_22
_atom_site_aniso_U_33
_atom_site_aniso_U_23
_atom_site_aniso_U_13
_atom_site_aniso_U_12
Re1 0.0617(2) 0.04872(17) 0.04466(18) -0.00373(13) 0.03707(16) -0.00409(14)
O1 0.115(5) 0.133(5) 0.091(5) -0.070(4) 0.073(4) -0.060(4)
O2 0.113(5) 0.066(3) 0.100(5) 0.016(3) 0.075(4) 0.029(3)
O3 0.119(5) 0.129(5) 0.095(5) 0.022(4) 0.089(5) -0.005(4)
N1 0.055(4) 0.051(3) 0.041(3) 0.002(2) 0.030(3) -0.004(2)
N2 0.055(4) 0.046(3) 0.044(3) -0.002(2) 0.032(3) -0.006(2)
N3 0.071(4) 0.060(4) 0.061(4) -0.013(3) 0.034(4) -0.019(3)
C1 0.071(6) 0.090(5) 0.056(5) -0.011(4) 0.049(5) -0.014(4)
C2 0.083(6) 0.069(5) 0.055(5) -0.006(4) 0.055(5) -0.006(4)
C3 0.072(6) 0.065(4) 0.069(5) -0.004(4) 0.044(5) -0.010(4)
C4 0.058(5) 0.054(4) 0.055(5) 0.012(3) 0.037(4) 0.003(3)
C5 0.058(5) 0.048(4) 0.060(5) -0.004(3) 0.031(4) -0.005(3)
C6 0.056(5) 0.046(4) 0.057(5) 0.000(3) 0.029(4) -0.001(3)
C7 0.065(5) 0.067(4) 0.059(5) -0.006(4) 0.036(4) -0.007(4)
C8 0.057(5) 0.061(4) 0.062(5) -0.004(3) 0.037(4) -0.005(3)
C9 0.060(5) 0.053(4) 0.048(5) -0.005(3) 0.018(4) 0.003(3)
C10 0.052(5) 0.072(5) 0.066(5) -0.003(4) 0.031(4) -0.008(4)
C11 0.060(5) 0.058(4) 0.060(5) -0.003(3) 0.034(4) 0.000(4)
C12 0.048(5) 0.058(4) 0.076(6) -0.016(4) 0.027(4) -0.004(3)
C13 0.073(6) 0.068(5) 0.068(6) 0.003(4) 0.035(5) 0.000(4)
C14 0.104(8) 0.082(6) 0.099(7) 0.014(5) 0.060(7) -0.009(5)
C15 0.112(9) 0.076(6) 0.149(11) -0.016(7) 0.087(9) -0.023(6)
C16 0.079(7) 0.092(7) 0.110(9) -0.030(6) 0.041(7) -0.030(5)
C17 0.063(6) 0.076(5) 0.081(6) -0.006(4) 0.028(5) -0.005(4)
C18 0.067(5) 0.064(5) 0.044(4) -0.003(4) 0.019(4) -0.005(4)
C19 0.132(9) 0.090(6) 0.084(7) -0.005(5) 0.063(7) 0.031(6)
C20 0.196(14) 0.132(10) 0.120(11) -0.033(8) 0.098(11) 0.025(9)
C21 0.165(13) 0.181(14) 0.068(8) -0.003(8) 0.065(9) 0.003(10)
C22 0.136(11) 0.128(8) 0.074(8) 0.009(6) 0.056(8) 0.005(7)
C23 0.072(6) 0.091(6) 0.069(6) 0.000(5) 0.026(5) -0.001(5)
C24 0.069(5) 0.061(4) 0.048(4) 0.009(3) 0.039(4) 0.003(4)
C25 0.076(6) 0.060(4) 0.052(5) 0.014(3) 0.036(4) 0.002(4)
C26 0.058(5) 0.047(4) 0.050(4) 0.004(3) 0.030(4) 0.001(3)
C27 0.057(5) 0.055(4) 0.048(4) 0.000(3) 0.033(4) -0.002(3)
C28 0.048(4) 0.051(4) 0.036(4) 0.004(3) 0.025(3) -0.002(3)
C29 0.052(4) 0.045(4) 0.041(4) -0.005(3) 0.029(4) -0.005(3)
C30 0.053(4) 0.051(4) 0.046(4) 0.004(3) 0.031(4) 0.006(3)
C31 0.056(4) 0.063(4) 0.042(4) -0.003(3) 0.033(4) -0.002(3)
C32 0.066(5) 0.060(4) 0.050(4) 0.008(3) 0.037(4) 0.000(3)
C33 0.068(5) 0.052(4) 0.051(4) 0.008(3) 0.042(4) 0.005(3)
C34 0.070(5) 0.056(4) 0.065(5) 0.008(3) 0.037(5) 0.009(3)
C35 0.127(9) 0.060(6) 0.145(10) 0.016(5) 0.074(8) 0.002(5)
C36 0.089(7) 0.089(7) 0.090(7) 0.004(5) 0.016(6) 0.026(5)
C37 0.153(11) 0.110(7) 0.118(9) 0.040(6) 0.097(9) 0.063(7)
C38 0.077(6) 0.081(5) 0.053(5) 0.014(4) 0.049(4) 0.014(4)
C39 0.124(9) 0.169(9) 0.062(6) -0.044(6) 0.065(6) -0.035(7)
C40 0.094(7) 0.122(7) 0.077(6) 0.023(5) 0.067(6) 0.021(6)
C41 0.151(10) 0.106(7) 0.094(7) 0.031(5) 0.102(8) 0.024(6)

loop_
_atom_type_symbol
_atom_type_description
_atom_type_scat_dispersion_real
_atom_type_scat_dispersion_imag
_atom_type_scat_source
Re Re -1.0185 7.2310 'International Tables Vol C Tables 4.2.6.8 and 6.1.1.4'
O O 0.0106 0.0060 'International Tables Vol C Tables 4.2.6.8 and 6.1.1.4'
N N 0.0061 0.0033 'International Tables Vol C Tables 4.2.6.8 and 6.1.1.4'
C C 0.0033 0.0016 'International Tables Vol C Tables 4.2.6.8 and 6.1.1.4'
Cl Cl 0.1484 0.1585 'International Tables Vol C Tables 4.2.6.8 and 6.1.1.4'
H H 0.0000 0.0000 'International Tables Vol C Tables 4.2.6.8 and 6.1.1.4'

loop_
_geom_angle_atom_site_label_1
_geom_angle_atom_site_label_2
_geom_angle_atom_site_label_3
_geom_angle
C2 Re1 C3 88.2(3)
C2 Re1 C1 89.8(3)
C3 Re1 C1 91.0(3)
C2 Re1 C4 91.0(3)
C3 Re1 C4 89.7(3)
C1 Re1 C4 178.9(3)
C2 Re1 N2 98.8(2)
C3 Re1 N2 170.3(2)
C1 Re1 N2 95.7(2)
C4 Re1 N2 83.5(2)
C2 Re1 N1 171.5(2)
C3 Re1 N1 99.0(3)
C1 Re1 N1 94.6(3)
C4 Re1 N1 84.5(2)
N2 Re1 N1 73.56(18)
C24 N1 C28 117.4(5)
C24 N1 Re1 124.3(4)
C28 N1 Re1 118.2(4)
C33 N2 C29 117.0(5)
C33 N2 Re1 124.3(4)
C29 N2 Re1 118.3(4)
C12 N3 C18 119.4(6)
C12 N3 C9 122.3(6)
C18 N3 C9 118.2(6)
O1 C1 Re1 177.3(7)
O2 C2 Re1 178.0(6)
O3 C3 Re1 178.6(7)
C5 C4 Re1 177.9(6)
C4 C5 C6 178.4(7)
C7 C6 C11 117.9(6)
C7 C6 C5 120.7(7)
C11 C6 C5 121.1(7)
C6 C7 C8 122.1(7)
C7 C8 C9 120.2(7)
C10 C9 C8 118.0(7)
C10 C9 N3 122.0(7)
C8 C9 N3 120.0(7)
C9 C10 C11 121.2(7)
C6 C11 C10 120.5(7)
C17 C12 C13 118.7(8)
C17 C12 N3 119.6(8)
C13 C12 N3 121.7(7)
C14 C13 C12 118.6(8)
C13 C14 C15 122.4(9)
C16 C15 C14 120.2(9)
C15 C16 C17 118.8(9)
C16 C17 C12 121.2(9)
C23 C18 C19 119.2(8)
C23 C18 N3 121.0(8)
C19 C18 N3 119.7(7)
C20 C19 C18 120.0(9)
C21 C20 C19 120.5(11)
C20 C21 C22 120.5(11)
C23 C22 C21 119.1(11)
C22 C23 C18 120.6(10)
N1 C24 C25 123.0(6)
C24 C25 C26 120.7(6)
C25 C26 C27 115.5(6)
C25 C26 C34 120.0(6)
C27 C26 C34 124.5(6)
C28 C27 C26 121.6(6)
N1 C28 C27 121.8(5)
N1 C28 C29 114.8(5)
C27 C28 C29 123.4(6)
C30 C29 N2 121.8(5)
C30 C29 C28 124.6(6)
N2 C29 C28 113.5(5)
C29 C30 C31 121.9(6)
C30 C31 C32 115.9(6)
C30 C31 C38 122.3(6)
C32 C31 C38 121.7(6)
C33 C32 C31 120.0(6)
N2 C33 C32 123.3(6)
C37 C34 C36 107.9(8)
C37 C34 C26 112.9(6)
C36 C34 C26 109.0(6)
C37 C34 C35 108.1(7)
C36 C34 C35 109.1(7)
C26 C34 C35 109.8(7)
C40 C38 C39 110.2(7)
C40 C38 C31 110.5(6)
C39 C38 C31 106.6(6)
C40 C38 C41 108.2(7)
C39 C38 C41 109.4(7)
C31 C38 C41 111.9(6)
Cl2 C42 Cl1 91.1(11)
Cl3 C43 Cl4 87.8(11)

loop_
_geom_bond_atom_site_label_1
_geom_bond_atom_site_label_2
_geom_bond_distance
Re1 C2 1.901(8)
Re1 C3 1.916(8)
Re1 C1 1.956(8)
Re1 C4 2.139(7)
Re1 N2 2.175(5)
Re1 N1 2.183(5)
O1 C1 1.149(8)
O2 C2 1.153(8)
O3 C3 1.150(8)
N1 C24 1.345(7)
N1 C28 1.354(7)
N2 C33 1.344(7)
N2 C29 1.370(7)
N3 C12 1.408(9)
N3 C18 1.408(9)
N3 C9 1.429(8)
C4 C5 1.202(9)
C5 C6 1.431(9)
C6 C7 1.374(9)
C6 C11 1.392(9)
C7 C8 1.385(9)
C8 C9 1.402(10)
C9 C10 1.382(10)
C10 C11 1.398(9)
C12 C17 1.394(10)
C12 C13 1.399(10)
C13 C14 1.342(10)
C14 C15 1.370(13)
C15 C16 1.365(13)
C16 C17 1.366(11)
C18 C23 1.389(10)
C18 C19 1.396(11)
C19 C20 1.381(13)
C20 C21 1.369(15)
C21 C22 1.394(15)
C22 C23 1.386(13)
C24 C25 1.367(9)
C25 C26 1.391(9)
C26 C27 1.396(8)
C26 C34 1.523(9)
C27 C28 1.365(8)
C28 C29 1.493(8)
C29 C30 1.360(8)
C30 C31 1.388(8)
C31 C32 1.401(8)
C31 C38 1.531(9)
C32 C33 1.374(9)
C34 C37 1.509(11)
C34 C36 1.510(11)
C34 C35 1.544(10)
C38 C40 1.505(11)
C38 C39 1.525(11)
C38 C41 1.535(9)
C42 Cl2 1.779(18)
C42 Cl1 1.821(18)
C43 Cl3 1.764(19)
C43 Cl4 1.860(19)
